data_7022087
loop_
_publ_author_name
'Armstrong, Jennifer A.'
'Williams, Edward R.'
'Weller, Mark T.'

_publ_section_title
;
 Manganese(III) fluorophosphate frameworks.
;
_journal_issue 6
_journal_name_full 'Dalton transactions (Cambridge, England : 2003)'
_journal_page_first 2302
_journal_page_last 2308
_journal_paper_doi 10.1039/c2dt31611k
_journal_volume 42
_journal_year 2013
_chemical_formula_sum 'F7 Mn3 O10 P3 Rb3'
_chemical_formula_weight 807.14
_space_group_IT_number 9
_symmetry_cell_setting monoclinic
_symmetry_space_group_name_Hall 'C -2yc'
_symmetry_space_group_name_H-M 'C 1 c 1'
_atom_sites_solution_primary direct
_atom_sites_solution_secondary difmap
_audit_creation_method SHELXL-97
_audit_update_record
;
2012-06-08 # Formatted by publCIF
;
_cell_angle_alpha 90.00
_cell_angle_beta 114.347(2)
_cell_angle_gamma 90.00
_cell_formula_units_Z 4
_cell_length_a 15.1935(5)
_cell_length_b 8.8166(2)
_cell_length_c 12.1647(3)
_cell_measurement_reflns_used 7760
_cell_measurement_temperature 120(2)
_cell_measurement_theta_max 27.48
_cell_measurement_theta_min 2.91
_cell_volume 1484.60(7)
_computing_structure_refinement 'SHELXL-97 (Sheldrick, 2008)'
_diffrn_ambient_temperature 120(2)
_diffrn_detector_area_resol_mean '4096x4096pixels / 62x62mm'
_diffrn_measured_fraction_theta_full 0.997
_diffrn_measured_fraction_theta_max 0.997
_diffrn_measurement_device_type 'Bruker-Nonius APEX II CCD camera on \k-goniostat'
_diffrn_measurement_method '\f & \w scans'
_diffrn_radiation_monochromator '10cm confocal mirrors'
_diffrn_radiation_source 'Bruker-Nonius FR591 rotating anode'
_diffrn_radiation_type MoK\a
_diffrn_radiation_wavelength 0.71073
_diffrn_reflns_av_R_equivalents 0.0533
_diffrn_reflns_av_sigmaI/netI 0.0654
_diffrn_reflns_limit_h_max 19
_diffrn_reflns_limit_h_min -19
_diffrn_reflns_limit_k_max 11
_diffrn_reflns_limit_k_min -11
_diffrn_reflns_limit_l_max 15
_diffrn_reflns_limit_l_min -15
_diffrn_reflns_number 9424
_diffrn_reflns_theta_full 27.49
_diffrn_reflns_theta_max 27.49
_diffrn_reflns_theta_min 2.94
_exptl_absorpt_coefficient_mu 12.738
_exptl_absorpt_correction_T_max 0.9039
_exptl_absorpt_correction_T_min 0.9039
_exptl_absorpt_correction_type multi-scan
_exptl_crystal_colour brown
_exptl_crystal_density_diffrn 3.611
_exptl_crystal_density_method 'not measured'
_exptl_crystal_description needle
_exptl_crystal_F_000 1030
_exptl_crystal_size_max 0.01
_exptl_crystal_size_mid 0.01
_exptl_crystal_size_min 0.01
_refine_diff_density_max 1.370
_refine_diff_density_min -1.222
_refine_diff_density_rms 0.293
_refine_ls_abs_structure_details 'Flack H D (1983), Acta Cryst. A39, 876-881'
_refine_ls_abs_structure_Flack 0.78(2)
_refine_ls_extinction_method none
_refine_ls_goodness_of_fit_ref 1.033
_refine_ls_matrix_type full
_refine_ls_number_parameters 235
_refine_ls_number_reflns 3130
_refine_ls_number_restraints 2
_refine_ls_restrained_S_all 1.032
_refine_ls_R_factor_all 0.0721
_refine_ls_R_factor_gt 0.0649
_refine_ls_shift/su_max 0.000
_refine_ls_shift/su_mean 0.000
_refine_ls_structure_factor_coef Fsqd
_refine_ls_weighting_details 'calc w=1/[\s^2^(Fo^2^)+(0.0819P)^2^+96.0600P] where P=(Fo^2^+2Fc^2^)/3'
_refine_ls_weighting_scheme calc
_refine_ls_wR_factor_gt 0.1576
_refine_ls_wR_factor_ref 0.1637
_reflns_number_gt 2839
_reflns_number_total 3130
_reflns_threshold_expression >2\s(I)
_cod_data_source_file c2dt31611k_9.cif
_cod_data_source_block 2011jaa0003_cc
_cod_original_sg_symbol_H-M Cc
_cod_database_code 7022087

loop_
_symmetry_equiv_pos_as_xyz
'x, y, z'
'x, -y, z+1/2'
'x+1/2, y+1/2, z'
'x+1/2, -y+1/2, z+1/2'

loop_
_atom_site_label
_atom_site_type_symbol
_atom_site_fract_x
_atom_site_fract_y
_atom_site_fract_z
_atom_site_U_iso_or_equiv
_atom_site_adp_type
_atom_site_occupancy
_atom_site_symmetry_multiplicity
_atom_site_calc_flag
P1 P 0.3619(3) 0.9204(4) 0.3964(3) 0.0082(7) Uani 1 1 d
P2 P -0.0330(3) 0.9148(5) 0.2113(4) 0.0163(8) Uani 1 1 d
P3 P 0.1329(3) 0.4188(5) 0.2077(3) 0.0153(8) Uani 1 1 d
F1 F 0.0850(6) 1.0797(10) 0.0410(7) 0.0140(17) Uani 1 1 d
O1 O 0.3478(8) 0.7545(12) 0.3543(9) 0.012(2) Uani 1 1 d
O2 O 0.2651(7) 1.0049(11) 0.3571(8) 0.0075(18) Uani 1 1 d
F2 F -0.2152(8) 0.6014(11) 0.1450(8) 0.023(2) Uani 1 1 d
O3 O 0.4299(7) 1.0010(12) 0.3500(9) 0.014(2) Uani 1 1 d
F3 F 0.0872(8) 0.4183(12) 0.0672(8) 0.023(2) Uani 1 1 d
F4 F 0.3714(7) 0.8173(12) 0.1472(9) 0.024(2) Uani 1 1 d
F5 F 0.2421(7) 0.5992(11) 0.0417(8) 0.0169(18) Uani 1 1 d
O4 O 0.4129(8) 0.9202(13) 0.5340(9) 0.016(2) Uani 1 1 d
F6 F -0.0810(8) 0.9178(12) 0.0699(9) 0.023(2) Uani 1 1 d
F7 F 0.1873(7) 0.8352(12) 0.1514(8) 0.022(2) Uani 1 1 d
O5 O 0.1703(9) 0.2606(13) 0.2483(10) 0.020(2) Uani 1 1 d
O6 O 0.0685(8) 0.9766(16) 0.2512(9) 0.022(3) Uani 1 1 d
O7 O -0.0936(9) 1.0169(13) 0.2512(10) 0.021(2) Uani 1 1 d
O8 O 0.2143(9) 0.5313(13) 0.2492(11) 0.022(2) Uani 1 1 d
O9 O 0.0565(9) 0.4650(15) 0.2481(10) 0.025(3) Uani 1 1 d
O10 O -0.0319(10) 0.7544(14) 0.2504(11) 0.027(3) Uani 1 1 d
Mn1 Mn 0.17144(15) 1.0454(3) 0.19597(19) 0.0093(4) Uani 1 1 d
Rb1 Rb 0.17593(10) 0.71667(18) 0.42577(12) 0.0151(3) Uani 1 1 d
Rb2 Rb 0.37613(12) 0.31310(15) 0.42762(14) 0.0150(3) Uani 1 1 d
Rb3 Rb 0.06736(10) 0.21617(19) 0.41622(12) 0.0168(3) Uani 1 1 d
Mn2 Mn -0.08094(15) 0.5402(2) 0.19018(18) 0.0088(4) Uani 1 1 d
Mn3 Mn 0.29393(18) 0.6685(2) 0.1946(2) 0.0096(4) Uani 1 1 d

loop_
_atom_site_aniso_label
_atom_site_aniso_U_11
_atom_site_aniso_U_22
_atom_site_aniso_U_33
_atom_site_aniso_U_23
_atom_site_aniso_U_13
_atom_site_aniso_U_12
P1 0.0087(16) 0.0101(15) 0.0072(18) -0.0009(12) 0.0046(14) -0.0001(14)
P2 0.023(2) 0.015(2) 0.014(2) 0.0004(16) 0.0112(17) -0.0004(17)
P3 0.016(2) 0.017(2) 0.0114(19) -0.0015(15) 0.0033(16) 0.0006(16)
F1 0.009(4) 0.021(4) 0.010(4) -0.004(3) 0.002(3) -0.005(3)
O1 0.019(5) 0.011(5) 0.010(5) -0.001(4) 0.010(4) 0.001(4)
O2 0.006(4) 0.009(5) 0.006(4) 0.004(4) 0.001(4) -0.001(4)
F2 0.032(5) 0.017(5) 0.012(4) 0.000(4) 0.000(4) 0.002(4)
O3 0.014(5) 0.018(5) 0.009(5) 0.001(4) 0.005(4) -0.003(4)
F3 0.029(5) 0.029(5) 0.005(4) -0.003(4) 0.003(4) 0.007(4)
F4 0.026(5) 0.028(5) 0.020(5) 0.002(4) 0.012(4) 0.011(4)
F5 0.022(5) 0.023(5) 0.007(4) -0.003(3) 0.008(4) -0.001(4)
O4 0.017(5) 0.024(6) 0.009(5) -0.002(4) 0.009(4) 0.001(5)
F6 0.029(5) 0.022(5) 0.015(5) -0.003(4) 0.006(4) 0.001(4)
F7 0.023(5) 0.028(5) 0.012(4) -0.004(4) 0.004(4) -0.014(4)
O5 0.028(6) 0.013(5) 0.015(5) 0.005(4) 0.003(5) 0.003(5)
O6 0.014(6) 0.043(7) 0.007(5) 0.007(5) 0.002(4) 0.003(5)
O7 0.035(7) 0.020(6) 0.013(5) -0.002(5) 0.015(5) 0.009(5)
O8 0.025(6) 0.017(5) 0.024(6) -0.008(5) 0.012(5) -0.009(5)
O9 0.036(7) 0.033(7) 0.016(6) 0.003(5) 0.019(5) 0.007(6)
O10 0.042(8) 0.021(6) 0.019(6) 0.002(5) 0.012(5) -0.001(6)
Mn1 0.0091(10) 0.0092(10) 0.0098(10) -0.0008(8) 0.0041(8) 0.0011(8)
Rb1 0.0170(7) 0.0180(8) 0.0122(7) -0.0044(6) 0.0081(6) -0.0062(6)
Rb2 0.0197(7) 0.0141(6) 0.0124(6) -0.0014(6) 0.0080(5) -0.0006(7)
Rb3 0.0163(8) 0.0204(8) 0.0110(7) 0.0019(6) 0.0029(6) 0.0036(6)
Mn2 0.0091(10) 0.0120(10) 0.0067(10) -0.0007(8) 0.0048(8) -0.0011(8)
Mn3 0.0137(10) 0.0071(9) 0.0091(9) -0.0011(9) 0.0057(8) -0.0012(9)

loop_
_atom_type_symbol
_atom_type_description
_atom_type_scat_dispersion_real
_atom_type_scat_dispersion_imag
_atom_type_scat_source
O O 0.0106 0.0060 'International Tables Vol C Tables 4.2.6.8 and 6.1.1.4'
F F 0.0171 0.0103 'International Tables Vol C Tables 4.2.6.8 and 6.1.1.4'
Mn Mn 0.3368 0.7283 'International Tables Vol C Tables 4.2.6.8 and 6.1.1.4'
Rb Rb -0.9393 2.9676 'International Tables Vol C Tables 4.2.6.8 and 6.1.1.4'
P P 0.1023 0.0942 'International Tables Vol C Tables 4.2.6.8 and 6.1.1.4'

loop_
_geom_angle_atom_site_label_1
_geom_angle_atom_site_label_2
_geom_angle_atom_site_label_3
_geom_angle
_geom_angle_site_symmetry_1
_geom_angle_site_symmetry_3
O4 P1 O1 107.6(6) . .
O4 P1 O2 109.3(6) . .
O1 P1 O2 112.0(6) . .
O4 P1 O3 106.7(6) . .
O1 P1 O3 109.8(6) . .
O2 P1 O3 111.2(6) . .
O4 P1 Rb2 84.3(5) . 1_565
O1 P1 Rb2 168.0(4) . 1_565
O2 P1 Rb2 63.9(4) . 1_565
O3 P1 Rb2 63.9(4) . 1_565
O4 P1 Rb1 87.4(4) . .
O1 P1 Rb1 62.4(4) . .
O2 P1 Rb1 64.6(4) . .
O3 P1 Rb1 165.7(4) . .
Rb2 P1 Rb1 121.20(11) 1_565 .
O4 P1 Rb3 83.6(4) . 3
O1 P1 Rb3 62.2(4) . 3
O2 P1 Rb3 167.1(4) . 3
O3 P1 Rb3 63.4(4) . 3
Rb2 P1 Rb3 119.15(11) 1_565 3
Rb1 P1 Rb3 117.50(10) . 3
O10 P2 O7 113.1(7) . .
O10 P2 O6 111.3(8) . .
O7 P2 O6 111.1(7) . .
O10 P2 F6 107.8(7) . .
O7 P2 F6 106.0(6) . .
O6 P2 F6 107.3(6) . .
O10 P2 Rb3 122.9(5) . 1_565
O7 P2 Rb3 57.7(5) . 1_565
O6 P2 Rb3 54.3(5) . 1_565
F6 P2 Rb3 129.3(4) . 1_565
O10 P2 Rb2 58.7(5) . 3_455
O7 P2 Rb2 55.6(5) . 3_455
O6 P2 Rb2 120.5(4) . 3_455
F6 P2 Rb2 132.0(4) . 3_455
Rb3 P2 Rb2 81.58(9) 1_565 3_455
O10 P2 Rb1 54.6(6) . .
O7 P2 Rb1 121.8(5) . .
O6 P2 Rb1 57.9(5) . .
F6 P2 Rb1 132.2(4) . .
Rb3 P2 Rb1 81.90(10) 1_565 .
Rb2 P2 Rb1 80.64(9) 3_455 .
O10 P2 Rb2 144.0(5) . 4_464
O7 P2 Rb2 83.1(5) . 4_464
O6 P2 Rb2 90.3(5) . 4_464
F6 P2 Rb2 36.4(4) . 4_464
Rb3 P2 Rb2 93.07(10) 1_565 4_464
Rb2 P2 Rb2 134.17(13) 3_455 4_464
Rb1 P2 Rb2 143.95(12) . 4_464
O9 P3 O8 110.7(7) . .
O9 P3 O5 112.6(7) . .
O8 P3 O5 110.7(7) . .
O9 P3 F3 107.9(7) . .
O8 P3 F3 107.6(7) . .
O5 P3 F3 107.1(6) . .
O9 P3 Rb3 54.5(5) . .
O8 P3 Rb3 121.7(5) . .
O5 P3 Rb3 58.8(5) . .
F3 P3 Rb3 130.6(5) . .
O9 P3 Rb1 59.1(5) . .
O8 P3 Rb1 52.8(5) . .
O5 P3 Rb1 120.2(5) . .
F3 P3 Rb1 132.5(4) . .
Rb3 P3 Rb1 81.97(9) . .
O9 P3 Rb2 121.0(5) . .
O8 P3 Rb2 58.8(5) . .
O5 P3 Rb2 53.0(5) . .
F3 P3 Rb2 131.1(4) . .
Rb3 P3 Rb2 81.20(9) . .
Rb1 P3 Rb2 79.97(9) . .
O9 P3 Rb1 143.3(5) . 2_564
O8 P3 Rb1 94.8(5) . 2_564
O5 P3 Rb1 80.2(5) . 2_564
F3 P3 Rb1 37.0(4) . 2_564
Rb3 P3 Rb1 131.63(13) . 2_564
Rb1 P3 Rb1 145.09(13) . 2_564
Rb2 P3 Rb1 94.53(10) . 2_564
Mn1 F1 Rb1 108.3(4) . 2_574
Mn1 F1 Rb3 104.9(4) . 2_564
Rb1 F1 Rb3 104.7(3) 2_574 2_564
Mn1 F1 Rb2 133.7(4) . 4_464
Rb1 F1 Rb2 101.6(3) 2_574 4_464
Rb3 F1 Rb2 100.6(2) 2_564 4_464
P1 O1 Mn3 130.9(6) . .
P1 O1 Rb1 91.5(4) . .
Mn3 O1 Rb1 100.6(4) . .
P1 O1 Rb3 92.0(5) . 3
Mn3 O1 Rb3 99.7(4) . 3
Rb1 O1 Rb3 149.7(4) . 3
P1 O2 Mn1 128.2(6) . .
P1 O2 Rb2 89.8(4) . 1_565
Mn1 O2 Rb2 102.0(4) . 1_565
P1 O2 Rb1 89.3(4) . .
Mn1 O2 Rb1 101.6(4) . .
Rb2 O2 Rb1 150.5(3) 1_565 .
Mn2 F2 Mn1 137.2(5) . 3_445
Mn2 F2 Rb1 122.2(4) . 4_464
Mn1 F2 Rb1 99.8(4) 3_445 4_464
P1 O3 Mn2 131.7(6) . 3
P1 O3 Rb2 89.8(5) . 1_565
Mn2 O3 Rb2 103.0(4) 3 1_565
P1 O3 Rb3 90.7(5) . 3
Mn2 O3 Rb3 100.0(4) 3 3
Rb2 O3 Rb3 148.5(4) 1_565 3
P3 F3 Rb1 123.8(5) . 2_564
P3 F3 Rb2 115.4(5) . 4_454
Rb1 F3 Rb2 91.7(3) 2_564 4_454
Mn3 F4 Mn2 137.0(5) . 3
Mn3 F4 Rb2 104.1(4) . 2_564
Mn2 F4 Rb2 117.4(4) 3 2_564
Mn3 F4 Rb3 86.5(3) . 3
Mn2 F4 Rb3 86.1(3) 3 3
Rb2 F4 Rb3 114.8(3) 2_564 3
Mn3 F5 Rb3 105.3(4) . 2_564
Mn3 F5 Rb2 107.4(4) . 2_564
Rb3 F5 Rb2 104.9(3) 2_564 2_564
Mn3 F5 Rb1 134.2(4) . 2_564
Rb3 F5 Rb1 101.9(3) 2_564 2_564
Rb2 F5 Rb1 100.1(3) 2_564 2_564
P1 O4 Mn2 153.0(7) . 4_565
P2 F6 Rb2 124.5(5) . 4_464
P2 F6 Rb1 116.9(5) . 4_464
Rb2 F6 Rb1 92.7(3) 4_464 4_464
Mn1 F7 Mn3 139.6(5) . .
Mn1 F7 Rb3 109.9(4) . 2_564
Mn3 F7 Rb3 105.2(4) . 2_564
Mn1 F7 Rb1 87.7(3) . .
Mn3 F7 Rb1 83.7(3) . .
Rb3 F7 Rb1 131.6(3) 2_564 .
P3 O5 Mn1 145.3(7) . 1_545
P3 O5 Rb2 103.5(6) . .
Mn1 O5 Rb2 103.5(4) 1_545 .
P3 O5 Rb3 96.2(6) . .
Mn1 O5 Rb3 99.4(4) 1_545 .
Rb2 O5 Rb3 101.5(3) . .
P2 O6 Mn1 145.3(7) . .
P2 O6 Rb3 100.8(6) . 1_565
Mn1 O6 Rb3 103.6(5) . 1_565
P2 O6 Rb1 97.7(6) . .
Mn1 O6 Rb1 100.8(4) . .
Rb3 O6 Rb1 102.4(3) 1_565 .
P2 O7 Mn3 144.8(7) . 3_455
P2 O7 Rb2 99.7(6) . 3_455
Mn3 O7 Rb2 106.3(5) 3_455 3_455
P2 O7 Rb3 97.3(6) . 1_565
Mn3 O7 Rb3 100.3(4) 3_455 1_565
Rb2 O7 Rb3 101.3(3) 3_455 1_565
P3 O8 Mn3 144.3(8) . .
P3 O8 Rb1 103.2(6) . .
Mn3 O8 Rb1 103.6(4) . .
P3 O8 Rb2 97.4(6) . .
Mn3 O8 Rb2 100.9(5) . .
Rb1 O8 Rb2 99.7(4) . .
P3 O9 Mn2 143.8(7) . .
P3 O9 Rb3 101.3(6) . .
Mn2 O9 Rb3 103.8(5) . .
P3 O9 Rb1 96.5(6) . .
Mn2 O9 Rb1 103.4(5) . .
Rb3 O9 Rb1 101.5(3) . .
P2 O10 Mn2 143.6(8) . .
P2 O10 Rb1 101.6(7) . .
Mn2 O10 Rb1 105.8(5) . .
P2 O10 Rb2 96.7(6) . 3_455
Mn2 O10 Rb2 101.7(5) . 3_455
Rb1 O10 Rb2 99.8(4) . 3_455
F1 Mn1 O2 177.9(4) . .
F1 Mn1 F7 89.4(4) . .
O2 Mn1 F7 89.0(4) . .
F1 Mn1 O5 94.3(4) . 1_565
O2 Mn1 O5 87.2(4) . 1_565
F7 Mn1 O5 174.0(5) . 1_565
F1 Mn1 O6 93.8(4) . .
O2 Mn1 O6 87.4(4) . .
F7 Mn1 O6 90.5(5) . .
O5 Mn1 O6 94.0(5) 1_565 .
F1 Mn1 F2 89.1(4) . 3
O2 Mn1 F2 89.5(4) . 3
F7 Mn1 F2 86.1(4) . 3
O5 Mn1 F2 89.2(5) 1_565 3
O6 Mn1 F2 175.5(5) . 3
F1 Mn1 Rb3 48.0(3) . 2_564
O2 Mn1 Rb3 130.4(3) . 2_564
F7 Mn1 Rb3 41.4(3) . 2_564
O5 Mn1 Rb3 142.2(3) 1_565 2_564
O6 Mn1 Rb3 91.2(4) . 2_564
F2 Mn1 Rb3 88.2(3) 3 2_564
F1 Mn1 Rb1 45.5(3) . 2_574
O2 Mn1 Rb1 133.8(3) . 2_574
F7 Mn1 Rb1 103.0(3) . 2_574
O5 Mn1 Rb1 76.4(3) 1_565 2_574
O6 Mn1 Rb1 135.9(3) . 2_574
F2 Mn1 Rb1 48.1(3) 3 2_574
Rb3 Mn1 Rb1 73.96(5) 2_564 2_574
F1 Mn1 Rb3 108.7(3) . 1_565
O2 Mn1 Rb3 73.3(3) . 1_565
F7 Mn1 Rb3 132.6(3) . 1_565
O5 Mn1 Rb3 50.4(3) 1_565 1_565
O6 Mn1 Rb3 46.2(4) . 1_565
F2 Mn1 Rb3 135.7(3) 3 1_565
Rb3 Mn1 Rb3 134.01(7) 2_564 1_565
Rb1 Mn1 Rb3 121.14(7) 2_574 1_565
F1 Mn1 Rb2 130.6(3) . 1_565
O2 Mn1 Rb2 50.0(3) . 1_565
F7 Mn1 Rb2 126.9(3) . 1_565
O5 Mn1 Rb2 47.3(3) 1_565 1_565
O6 Mn1 Rb2 115.1(3) . 1_565
F2 Mn1 Rb2 65.0(3) 3 1_565
Rb3 Mn1 Rb2 152.86(7) 2_564 1_565
Rb1 Mn1 Rb2 89.87(5) 2_574 1_565
Rb3 Mn1 Rb2 73.00(5) 1_565 1_565
F1 Mn1 Rb1 129.7(3) . .
O2 Mn1 Rb1 50.4(3) . .
F7 Mn1 Rb1 62.9(3) . .
O5 Mn1 Rb1 117.6(3) 1_565 .
O6 Mn1 Rb1 49.3(3) . .
F2 Mn1 Rb1 126.3(3) 3 .
Rb3 Mn1 Rb1 93.77(6) 2_564 .
Rb1 Mn1 Rb1 165.89(7) 2_574 .
Rb3 Mn1 Rb1 72.39(5) 1_565 .
Rb2 Mn1 Rb1 98.67(6) 1_565 .
F3 Rb1 O8 119.7(3) 2_565 .
F3 Rb1 F1 62.4(3) 2_565 2_575
O8 Rb1 F1 163.3(3) . 2_575
F3 Rb1 F2 84.8(3) 2_565 4_565
O8 Rb1 F2 138.8(3) . 4_565
F1 Rb1 F2 55.9(3) 2_575 4_565
F3 Rb1 O10 81.7(3) 2_565 .
O8 Rb1 O10 90.6(3) . .
F1 Rb1 O10 73.1(3) 2_575 .
F2 Rb1 O10 127.6(3) 4_565 .
F3 Rb1 O1 151.7(3) 2_565 .
O8 Rb1 O1 53.8(3) . .
F1 Rb1 O1 133.1(3) 2_575 .
F2 Rb1 O1 88.4(3) 4_565 .
O10 Rb1 O1 123.3(3) . .
F3 Rb1 O6 118.5(3) 2_565 .
O8 Rb1 O6 96.8(3) . .
F1 Rb1 O6 69.9(3) 2_575 .
F2 Rb1 O6 99.1(3) 4_565 .
O10 Rb1 O6 47.9(3) . .
O1 Rb1 O6 89.7(3) . .
F3 Rb1 F5 59.6(3) 2_565 2_565
O8 Rb1 F5 73.0(3) . 2_565
F1 Rb1 F5 117.3(2) 2_575 2_565
F2 Rb1 F5 96.9(2) 4_565 2_565
O10 Rb1 F5 118.1(3) . 2_565
O1 Rb1 F5 94.1(3) . 2_565
O6 Rb1 F5 163.6(3) . 2_565
F3 Rb1 O9 80.5(3) 2_565 .
O8 Rb1 O9 47.9(3) . .
F1 Rb1 O9 120.8(3) 2_575 .
F2 Rb1 O9 164.1(3) 4_565 .
O10 Rb1 O9 56.3(3) . .
O1 Rb1 O9 101.5(3) . .
O6 Rb1 O9 93.4(3) . .
F5 Rb1 O9 70.2(3) 2_565 .
F3 Rb1 O2 149.3(3) 2_565 .
O8 Rb1 O2 91.0(3) . .
F1 Rb1 O2 88.4(2) 2_575 .
F2 Rb1 O2 70.2(3) 4_565 .
O10 Rb1 O2 99.4(3) . .
O1 Rb1 O2 48.2(3) . .
O6 Rb1 O2 51.9(3) . .
F5 Rb1 O2 138.7(2) 2_565 .
O9 Rb1 O2 125.7(3) . .
F3 Rb1 P1 151.9(2) 2_565 .
O8 Rb1 P1 78.4(2) . .
F1 Rb1 P1 107.02(19) 2_575 .
F2 Rb1 P1 68.8(2) 4_565 .
O10 Rb1 P1 121.8(2) . .
O1 Rb1 P1 26.1(2) . .
O6 Rb1 P1 76.6(2) . .
F5 Rb1 P1 112.66(18) 2_565 .
O9 Rb1 P1 124.2(2) . .
O2 Rb1 P1 26.15(18) . .
F3 Rb1 F7 154.8(3) 2_565 .
O8 Rb1 F7 51.6(3) . .
F1 Rb1 F7 118.6(2) 2_575 .
F2 Rb1 F7 117.3(2) 4_565 .
O10 Rb1 F7 75.3(3) . .
O1 Rb1 F7 48.2(3) . .
O6 Rb1 F7 49.9(3) . .
F5 Rb1 F7 123.9(2) 2_565 .
O9 Rb1 F7 78.3(3) . .
O2 Rb1 F7 47.5(2) . .
P1 Rb1 F7 53.14(16) . .
F6 Rb2 F4 81.9(3) 4_565 2_565
F6 Rb2 O7 82.6(3) 4_565 3_545
F4 Rb2 O7 164.0(3) 2_565 3_545
F6 Rb2 F5 62.2(3) 4_565 2_565
F4 Rb2 F5 53.4(3) 2_565 2_565
O7 Rb2 F5 120.9(3) 3_545 2_565
F6 Rb2 O5 118.4(3) 4_565 .
F4 Rb2 O5 101.0(3) 2_565 .
O7 Rb2 O5 89.6(3) 3_545 .
F5 Rb2 O5 71.1(3) 2_565 .
F6 Rb2 F1 62.1(3) 4_565 4_565
F4 Rb2 F1 97.0(3) 2_565 4_565
O7 Rb2 F1 72.4(3) 3_545 4_565
F5 Rb2 F1 119.4(2) 2_565 4_565
O5 Rb2 F1 161.9(3) . 4_565
F6 Rb2 O10 120.8(3) 4_565 3_545
F4 Rb2 O10 139.9(3) 2_565 3_545
O7 Rb2 O10 48.9(3) 3_545 3_545
F5 Rb2 O10 164.6(3) 2_565 3_545
O5 Rb2 O10 95.9(3) . 3_545
F1 Rb2 O10 71.2(3) 4_565 3_545
F6 Rb2 O3 153.4(3) 4_565 1_545
F4 Rb2 O3 92.1(3) 2_565 1_545
O7 Rb2 O3 100.2(3) 3_545 1_545
F5 Rb2 O3 132.7(3) 2_565 1_545
O5 Rb2 O3 88.2(3) . 1_545
F1 Rb2 O3 93.2(3) 4_565 1_545
O10 Rb2 O3 52.1(3) 3_545 1_545
F6 Rb2 O2 148.5(3) 4_565 1_545
F4 Rb2 O2 72.3(3) 2_565 1_545
O7 Rb2 O2 123.6(3) 3_545 1_545
F5 Rb2 O2 87.6(2) 2_565 1_545
O5 Rb2 O2 52.3(3) . 1_545
F1 Rb2 O2 137.6(2) 4_565 1_545
O10 Rb2 O2 90.6(3) 3_545 1_545
O3 Rb2 O2 47.9(3) 1_545 1_545
F6 Rb2 O8 80.2(3) 4_565 .
F4 Rb2 O8 123.9(3) 2_565 .
O7 Rb2 O8 56.4(3) 3_545 .
F5 Rb2 O8 71.2(3) 2_565 .
O5 Rb2 O8 47.1(3) . .
F1 Rb2 O8 119.4(3) 4_565 .
O10 Rb2 O8 94.1(3) 3_545 .
O3 Rb2 O8 123.6(3) 1_545 .
O2 Rb2 O8 99.3(3) 1_545 .
F6 Rb2 P1 152.0(2) 4_565 1_545
F4 Rb2 P1 71.7(2) 2_565 1_545
O7 Rb2 P1 122.9(2) 3_545 1_545
F5 Rb2 P1 106.45(19) 2_565 1_545
O5 Rb2 P1 76.7(2) . 1_545
F1 Rb2 P1 111.40(19) 4_565 1_545
O10 Rb2 P1 77.3(2) 3_545 1_545
O3 Rb2 P1 26.28(19) 1_545 1_545
O2 Rb2 P1 26.21(18) 1_545 1_545
O8 Rb2 P1 122.2(2) . 1_545
F6 Rb2 P2 100.3(2) 4_565 3_545
F4 Rb2 P2 159.3(2) 2_565 3_545
O7 Rb2 P2 24.7(2) 3_545 3_545
F5 Rb2 P2 145.33(19) 2_565 3_545
O5 Rb2 P2 96.1(2) . 3_545
F1 Rb2 P2 66.81(17) 4_565 3_545
O10 Rb2 P2 24.6(2) 3_545 3_545
O3 Rb2 P2 76.6(2) 1_545 3_545
O2 Rb2 P2 110.26(19) 1_545 3_545
O8 Rb2 P2 76.6(2) . 3_545
P1 Rb2 P2 101.31(9) 1_545 3_545
F7 Rb3 O6 114.3(3) 2_565 1_545
F7 Rb3 F5 58.5(3) 2_565 2_565
O6 Rb3 F5 119.8(3) 1_545 2_565
F7 Rb3 O9 132.3(4) 2_565 .
O6 Rb3 O9 94.3(3) 1_545 .
F5 Rb3 O9 74.3(3) 2_565 .
F7 Rb3 F1 55.8(3) 2_565 2_565
O6 Rb3 F1 72.0(3) 1_545 2_565
F5 Rb3 F1 110.3(2) 2_565 2_565
O9 Rb3 F1 166.2(3) . 2_565
F7 Rb3 O7 127.7(3) 2_565 1_545
O6 Rb3 O7 49.6(3) 1_545 1_545
F5 Rb3 O7 168.3(3) 2_565 1_545
O9 Rb3 O7 100.0(3) . 1_545
F1 Rb3 O7 72.9(3) 2_565 1_545
F7 Rb3 O5 114.6(3) 2_565 .
O6 Rb3 O5 59.0(3) 1_545 .
F5 Rb3 O5 71.1(3) 2_565 .
O9 Rb3 O5 48.9(3) . .
F1 Rb3 O5 119.2(3) 2_565 .
O7 Rb3 O5 97.4(3) 1_545 .
F7 Rb3 O1 117.2(3) 2_565 3_445
O6 Rb3 O1 102.8(3) 1_545 3_445
F5 Rb3 O1 135.3(3) 2_565 3_445
O9 Rb3 O1 90.2(3) . 3_445
F1 Rb3 O1 94.6(2) 2_565 3_445
O7 Rb3 O1 53.7(3) 1_545 3_445
O5 Rb3 O1 127.8(3) . 3_445
F7 Rb3 O3 119.1(3) 2_565 3_445
O6 Rb3 O3 126.3(3) 1_545 3_445
F5 Rb3 O3 93.0(3) 2_565 3_445
O9 Rb3 O3 52.4(3) . 3_445
F1 Rb3 O3 137.8(2) 2_565 3_445
O7 Rb3 O3 91.4(3) 1_545 3_445
O5 Rb3 O3 101.2(3) . 3_445
O1 Rb3 O3 47.3(3) 3_445 3_445
F7 Rb3 F4 164.7(3) 2_565 3_445
O6 Rb3 F4 77.6(3) 1_545 3_445
F5 Rb3 F4 125.4(3) 2_565 3_445
O9 Rb3 F4 51.9(3) . 3_445
F1 Rb3 F4 124.2(2) 2_565 3_445
O7 Rb3 F4 51.9(3) 1_545 3_445
O5 Rb3 F4 79.4(3) . 3_445
O1 Rb3 F4 48.4(2) 3_445 3_445
O3 Rb3 F4 48.8(2) 3_445 3_445
F7 Rb3 P1 110.3(2) 2_565 3_445
O6 Rb3 P1 125.4(2) 1_545 3_445
F5 Rb3 P1 109.7(2) 2_565 3_445
O9 Rb3 P1 77.2(2) . 3_445
F1 Rb3 P1 111.97(18) 2_565 3_445
O7 Rb3 P1 78.4(2) 1_545 3_445
O5 Rb3 P1 124.7(2) . 3_445
O1 Rb3 P1 25.81(19) 3_445 3_445
O3 Rb3 P1 25.91(19) 3_445 3_445
F4 Rb3 P1 54.55(16) 3_445 3_445
F7 Rb3 P2 121.6(2) 2_565 1_545
O6 Rb3 P2 24.9(2) 1_545 1_545
F5 Rb3 P2 144.7(2) 2_565 1_545
O9 Rb3 P2 100.7(3) . 1_545
F1 Rb3 P2 67.80(18) 2_565 1_545
O7 Rb3 P2 25.0(2) 1_545 1_545
O5 Rb3 P2 79.4(2) . 1_545
O1 Rb3 P2 78.7(2) 3_445 1_545
O3 Rb3 P2 111.8(2) 3_445 1_545
F4 Rb3 P2 65.14(18) 3_445 1_545
P1 Rb3 P2 102.92(10) 3_445 1_545
O4 Mn2 O3 178.1(5) 4_464 3_445
O4 Mn2 F2 93.0(4) 4_464 .
O3 Mn2 F2 88.8(4) 3_445 .
O4 Mn2 O9 91.5(5) 4_464 .
O3 Mn2 O9 86.7(4) 3_445 .
F2 Mn2 O9 174.9(5) . .
O4 Mn2 O10 92.8(5) 4_464 .
O3 Mn2 O10 86.4(5) 3_445 .
F2 Mn2 O10 91.7(5) . .
O9 Mn2 O10 90.4(6) . .
O4 Mn2 F4 93.1(4) 4_464 3_445
O3 Mn2 F4 87.7(4) 3_445 3_445
F2 Mn2 F4 88.6(4) . 3_445
O9 Mn2 F4 88.9(5) . 3_445
O10 Mn2 F4 174.1(4) . 3_445
O4 Mn2 Rb3 127.4(4) 4_464 .
O3 Mn2 Rb3 51.6(3) 3_445 .
F2 Mn2 Rb3 128.5(3) . .
O9 Mn2 Rb3 46.5(4) . .
O10 Mn2 Rb3 113.4(4) . .
F4 Mn2 Rb3 62.2(3) 3_445 .
O4 Mn2 Rb2 130.9(4) 4_464 3_455
O3 Mn2 Rb2 49.3(3) 3_445 3_455
F2 Mn2 Rb2 65.0(3) . 3_455
O9 Mn2 Rb2 113.4(3) . 3_455
O10 Mn2 Rb2 48.2(4) . 3_455
F4 Mn2 Rb2 127.1(3) 3_445 3_455
Rb3 Mn2 Rb2 98.48(6) . 3_455
O4 Mn2 Rb1 105.7(3) 4_464 .
O3 Mn2 Rb1 72.4(3) 3_445 .
F2 Mn2 Rb1 132.6(3) . .
O9 Mn2 Rb1 47.8(4) . .
O10 Mn2 Rb1 45.3(4) . .
F4 Mn2 Rb1 131.9(3) 3_445 .
Rb3 Mn2 Rb1 71.44(5) . .
Rb2 Mn2 Rb1 70.00(5) 3_455 .
O4 Mn2 Rb2 57.4(4) 4_464 4_454
O3 Mn2 Rb2 123.1(3) 3_445 4_454
F2 Mn2 Rb2 99.7(3) . 4_454
O9 Mn2 Rb2 80.8(4) . 4_454
O10 Mn2 Rb2 148.3(4) . 4_454
F4 Mn2 Rb2 37.2(3) 3_445 4_454
Rb3 Mn2 Rb2 82.09(5) . 4_454
Rb2 Mn2 Rb2 161.04(7) 3_455 4_454
Rb1 Mn2 Rb2 127.18(6) . 4_454
O4 Mn2 Rb1 59.4(3) 4_464 4_464
O3 Mn2 Rb1 122.2(3) 3_445 4_464
F2 Mn2 Rb1 35.4(3) . 4_464
O9 Mn2 Rb1 149.6(3) . 4_464
O10 Mn2 Rb1 83.3(4) . 4_464
F4 Mn2 Rb1 100.3(3) 3_445 4_464
Rb3 Mn2 Rb1 159.82(7) . 4_464
Rb2 Mn2 Rb1 84.02(5) 3_455 4_464
Rb1 Mn2 Rb1 127.47(5) . 4_464
Rb2 Mn2 Rb1 89.15(5) 4_454 4_464
F5 Mn3 O1 176.7(4) . .
F5 Mn3 F4 89.1(4) . .
O1 Mn3 F4 88.7(4) . .
F5 Mn3 O8 94.0(5) . .
O1 Mn3 O8 88.1(5) . .
F4 Mn3 O8 175.8(4) . .
F5 Mn3 O7 94.3(4) . 3_545
O1 Mn3 O7 88.2(5) . 3_545
F4 Mn3 O7 91.0(5) . 3_545
O8 Mn3 O7 91.6(5) . 3_545
F5 Mn3 F7 90.9(4) . .
O1 Mn3 F7 86.6(4) . .
F4 Mn3 F7 87.3(4) . .
O8 Mn3 F7 89.8(4) . .
O7 Mn3 F7 174.6(4) 3_545 .
F5 Mn3 Rb3 47.8(3) . 2_564
O1 Mn3 Rb3 129.7(3) . 2_564
F4 Mn3 Rb3 89.6(3) . 2_564
O8 Mn3 Rb3 90.5(4) . 2_564
O7 Mn3 Rb3 142.0(3) 3_545 2_564
F7 Mn3 Rb3 43.2(3) . 2_564
F5 Mn3 Rb1 129.9(3) . .
O1 Mn3 Rb1 50.6(3) . .
F4 Mn3 Rb1 129.2(3) . .
O8 Mn3 Rb1 46.7(3) . .
O7 Mn3 Rb1 113.1(3) 3_545 .
F7 Mn3 Rb1 64.5(3) . .
Rb3 Mn3 Rb1 95.44(7) 2_564 .
F5 Mn3 Rb3 129.2(3) . 3
O1 Mn3 Rb3 51.5(3) . 3
F4 Mn3 Rb3 63.0(3) . 3
O8 Mn3 Rb3 116.6(4) . 3
O7 Mn3 Rb3 48.8(4) 3_545 3
F7 Mn3 Rb3 126.0(3) . 3
Rb3 Mn3 Rb3 152.37(7) 2_564 3
Rb1 Mn3 Rb3 99.35(6) . 3
F5 Mn3 Rb2 46.7(3) . 2_564
O1 Mn3 Rb2 132.0(3) . 2_564
F4 Mn3 Rb2 46.4(3) . 2_564
O8 Mn3 Rb2 137.5(3) . 2_564
O7 Mn3 Rb2 78.5(3) 3_545 2_564
F7 Mn3 Rb2 103.9(3) . 2_564
Rb3 Mn3 Rb2 74.65(5) 2_564 2_564
Rb1 Mn3 Rb2 168.38(7) . 2_564
Rb3 Mn3 Rb2 87.50(6) 3 2_564
F5 Mn3 Rb2 109.7(3) . .
O1 Mn3 Rb2 73.7(3) . .
F4 Mn3 Rb2 131.2(3) . .
O8 Mn3 Rb2 50.1(4) . .
O7 Mn3 Rb2 44.7(3) 3_545 .
F7 Mn3 Rb2 134.6(3) . .
Rb3 Mn3 Rb2 136.53(7) 2_564 .
Rb1 Mn3 Rb2 71.57(5) . .
Rb3 Mn3 Rb2 70.73(5) 3 .
Rb2 Mn3 Rb2 119.80(6) 2_564 .

loop_
_geom_bond_atom_site_label_1
_geom_bond_atom_site_label_2
_geom_bond_distance
_geom_bond_site_symmetry_2
P1 O4 1.527(11) .
P1 O1 1.536(11) .
P1 O2 1.537(10) .
P1 O3 1.540(10) .
P1 Rb2 3.480(4) 1_565
P1 Rb1 3.488(4) .
P1 Rb3 3.526(4) 3
P2 O10 1.491(13) .
P2 O7 1.505(11) .
P2 O6 1.514(12) .
P2 F6 1.567(10) .
P2 Rb3 3.531(4) 1_565
P2 Rb2 3.554(4) 3_455
P2 Rb1 3.621(5) .
P2 Rb2 3.954(4) 4_464
P3 O9 1.491(12) .
P3 O8 1.502(12) .
P3 O5 1.510(12) .
P3 F3 1.557(10) .
P3 Rb3 3.564(4) .
P3 Rb1 3.596(4) .
P3 Rb2 3.678(4) .
P3 Rb1 3.933(4) 2_564
F1 Mn1 1.825(9) .
F1 Rb1 2.948(9) 2_574
F1 Rb3 2.974(9) 2_564
F1 Rb2 3.043(9) 4_464
O1 Mn3 1.926(10) .
O1 Rb1 3.091(10) .
O1 Rb3 3.120(11) 3
O2 Mn1 1.922(9) .
O2 Rb2 3.126(9) 1_565
O2 Rb1 3.151(9) .
F2 Mn2 1.957(11) .
F2 Mn1 2.116(11) 3_445
F2 Rb1 2.964(9) 4_464
O3 Mn2 1.914(10) 3
O3 Rb2 3.125(11) 1_565
O3 Rb3 3.152(11) 3
F3 Rb1 2.847(10) 2_564
F3 Rb2 3.584(11) 4_454
F4 Mn3 2.000(10) .
F4 Mn2 2.084(11) 3
F4 Rb2 2.937(10) 2_564
F4 Rb3 3.512(10) 3
F5 Mn3 1.801(9) .
F5 Rb3 2.947(9) 2_564
F5 Rb2 3.000(9) 2_564
F5 Rb1 3.096(9) 2_564
O4 Mn2 1.896(10) 4_565
F6 Rb2 2.850(10) 4_464
F6 Rb1 3.574(10) 4_464
F7 Mn1 1.973(11) .
F7 Mn3 2.088(11) .
F7 Rb3 2.722(9) 2_564
F7 Rb1 3.569(9) .
O5 Mn1 2.004(11) 1_545
O5 Rb2 3.021(12) .
O5 Rb3 3.068(12) .
O6 Mn1 2.033(11) .
O6 Rb3 2.919(13) 1_565
O6 Rb1 3.094(12) .
O7 Mn3 2.052(12) 3_455
O7 Rb2 2.976(12) 3_455
O7 Rb3 3.008(13) 1_565
O8 Mn3 2.007(12) .
O8 Rb1 2.943(12) .
O8 Rb2 3.171(13) .
O9 Mn2 2.021(13) .
O9 Rb3 2.957(12) .
O9 Rb1 3.107(13) .
O10 Mn2 2.052(13) .
O10 Rb1 3.013(14) .
O10 Rb2 3.058(13) 3_455
Mn1 O5 2.004(11) 1_565
Mn1 F2 2.116(11) 3
Mn1 Rb3 3.868(3) 2_564
Mn1 Rb1 3.924(3) 2_574
Mn1 Rb3 3.929(3) 1_565
Mn1 Rb2 3.995(3) 1_565
Mn1 Rb1 4.008(3) .
Rb1 F3 2.847(10) 2_565
Rb1 F1 2.948(9) 2_575
Rb1 F2 2.964(9) 4_565
Rb1 F5 3.096(9) 2_565
Rb2 F6 2.850(10) 4_565
Rb2 F4 2.937(10) 2_565
Rb2 O7 2.976(12) 3_545
Rb2 F5 3.000(9) 2_565
Rb2 F1 3.043(9) 4_565
Rb2 O10 3.058(13) 3_545
Rb2 O3 3.125(11) 1_545
Rb2 O2 3.126(10) 1_545
Rb2 P1 3.480(4) 1_545
Rb2 P2 3.554(4) 3_545
Rb3 F7 2.722(9) 2_565
Rb3 O6 2.919(13) 1_545
Rb3 F5 2.947(9) 2_565
Rb3 F1 2.974(9) 2_565
Rb3 O7 3.008(13) 1_545
Rb3 O1 3.120(11) 3_445
Rb3 O3 3.152(11) 3_445
Rb3 F4 3.512(10) 3_445
Rb3 P1 3.526(4) 3_445
Rb3 P2 3.531(4) 1_545
Mn2 O4 1.896(10) 4_464
Mn2 O3 1.914(10) 3_445
Mn2 F4 2.084(11) 3_445
Mn2 Rb2 4.014(3) 3_455
Mn2 Rb2 4.314(3) 4_454
Mn2 Rb1 4.335(3) 4_464
Mn3 O7 2.052(12) 3_545
Mn3 Rb3 3.839(3) 2_564
Mn3 Rb3 3.933(3) 3
Mn3 Rb2 3.934(3) 2_564
